data_4335831
loop_
_publ_author_name
'Brian M. Barry'
'Benjamin W. Stein'
'Christopher A. Larsen'
'Melissa N. Wirtz'
'William E. Geiger'
'Rory Waterman'
'Richard A. Kemp'

_publ_contact_author_address
;Department of Chemistry and Chemical Biology
MSC03 2060, 1 University of New Mexico
Albuquerque, NM 87131, USA
;
_publ_contact_author_email rakemp@unm.edu
_publ_contact_author_name 'Richard A. Kemp'
_publ_contact_author_phone 505-272-7609
_publ_section_title
;
 Metal Complexes (M = Zn, Sn, and Pb) of 2-Phosphinobenzenethiolates:
 Insights into Ligand Folding and Hemilability
;
_journal_name_full 'Inorganic Chemistry'
_journal_page_first 9875
_journal_page_last 9884
_journal_paper_doi 10.1021/ic400990n
_journal_volume 52
_journal_year 2013
_chemical_formula_sum 'C26 H32 Cl P S Sn'
_chemical_formula_weight 561.69
_chemical_name_systematic
; 
 ? 
;
_space_group_IT_number 14
_symmetry_cell_setting monoclinic
_symmetry_space_group_name_Hall '-P 2yn'
_symmetry_space_group_name_H-M 'P 1 21/n 1'
_atom_sites_solution_hydrogens geom
_atom_sites_solution_primary direct
_atom_sites_solution_secondary difmap
_audit_creation_method SHELXL-97
_cell_angle_alpha 90.00
_cell_angle_beta 101.863(6)
_cell_angle_gamma 90.00
_cell_formula_units_Z 4
_cell_length_a 9.0291(9)
_cell_length_b 18.6489(19)
_cell_length_c 15.7053(14)
_cell_measurement_reflns_used 2879
_cell_measurement_temperature 173(2)
_cell_measurement_theta_max 21.71
_cell_measurement_theta_min 3.62
_cell_volume 2588.0(4)
_computing_cell_refinement 'Bruker SAINT'
_computing_data_collection 'Bruker APEX2'
_computing_data_reduction 'Bruker SAINT'
_computing_molecular_graphics 'Bruker SHELXTL'
_computing_publication_material 'Bruker SHELXTL'
_computing_structure_refinement 'SHELXL-97 (Sheldrick, 2008)'
_computing_structure_solution 'SHELXS-97 (Sheldrick, 2008)'
_diffrn_ambient_temperature 173(2)
_diffrn_measured_fraction_theta_full 0.998
_diffrn_measured_fraction_theta_max 0.998
_diffrn_measurement_device_type 'Bruker APEX-II CCD'
_diffrn_measurement_method '\f and \w scans'
_diffrn_radiation_monochromator graphite
_diffrn_radiation_source 'fine-focus sealed tube'
_diffrn_radiation_type MoK\a
_diffrn_radiation_wavelength 0.71073
_diffrn_reflns_av_R_equivalents 0.1058
_diffrn_reflns_av_sigmaI/netI 0.0896
_diffrn_reflns_limit_h_max 11
_diffrn_reflns_limit_h_min -11
_diffrn_reflns_limit_k_max 24
_diffrn_reflns_limit_k_min -24
_diffrn_reflns_limit_l_max 20
_diffrn_reflns_limit_l_min -20
_diffrn_reflns_number 36306
_diffrn_reflns_theta_full 27.88
_diffrn_reflns_theta_max 27.88
_diffrn_reflns_theta_min 1.72
_exptl_absorpt_coefficient_mu 1.244
_exptl_absorpt_correction_T_max 0.8600
_exptl_absorpt_correction_T_min 0.7520
_exptl_absorpt_correction_type multi-scan
_exptl_absorpt_process_details 'bruker sadabs'
_exptl_crystal_colour colourless
_exptl_crystal_density_diffrn 1.442
_exptl_crystal_description prism
_exptl_crystal_F_000 1144
_exptl_crystal_size_max 0.24
_exptl_crystal_size_mid 0.15
_exptl_crystal_size_min 0.12
_refine_diff_density_max 0.896
_refine_diff_density_min -2.222
_refine_diff_density_rms 0.384
_refine_ls_extinction_method none
_refine_ls_goodness_of_fit_ref 1.097
_refine_ls_hydrogen_treatment constr
_refine_ls_matrix_type full
_refine_ls_number_parameters 271
_refine_ls_number_reflns 6170
_refine_ls_number_restraints 0
_refine_ls_restrained_S_all 1.097
_refine_ls_R_factor_all 0.1102
_refine_ls_R_factor_gt 0.0501
_refine_ls_shift/su_max 0.001
_refine_ls_shift/su_mean 0.000
_refine_ls_structure_factor_coef Fsqd
_refine_ls_weighting_details 'calc w=1/[\s^2^(Fo^2^)+(0.1077P)^2^+0.0000P] where P=(Fo^2^+2Fc^2^)/3'
_refine_ls_weighting_scheme calc
_refine_ls_wR_factor_gt 0.1276
_refine_ls_wR_factor_ref 0.2020
_reflns_number_gt 3826
_reflns_number_total 6170
_reflns_threshold_expression >2sigma(I)
_cod_data_source_file ic400990n_si_002_10.cif
_cod_data_source_block Compound_13
_cod_database_code 4335831

loop_
_symmetry_equiv_pos_as_xyz
'x, y, z'
'-x+1/2, y+1/2, -z+1/2'
'-x, -y, -z'
'x-1/2, -y-1/2, z-1/2'

loop_
_atom_site_label
_atom_site_type_symbol
_atom_site_fract_x
_atom_site_fract_y
_atom_site_fract_z
_atom_site_U_iso_or_equiv
_atom_site_adp_type
_atom_site_occupancy
_atom_site_symmetry_multiplicity
_atom_site_calc_flag
_atom_site_refinement_flags
Sn1 Sn 0.68154(5) 0.23392(3) 0.25567(3) 0.02612(17) Uani 1 1 d .
P1 P 0.8213(2) 0.36916(10) 0.30962(10) 0.0254(4) Uani 1 1 d .
S1 S 0.5710(2) 0.30929(10) 0.13284(10) 0.0328(4) Uani 1 1 d .
Cl1 Cl 0.4993(2) 0.14492(10) 0.17120(11) 0.0360(4) Uani 1 1 d .
C18 C 0.6822(8) 0.3883(4) 0.1347(4) 0.0271(15) Uani 1 1 d .
C15 C 0.8430(9) 0.5120(4) 0.1133(4) 0.0357(18) Uani 1 1 d .
H15A H 0.9012 0.5531 0.1058 0.043 Uiso 1 1 calc R
C13 C 0.7902(8) 0.4149(4) 0.2047(4) 0.0250(14) Uani 1 1 d .
C7 C 0.8801(8) 0.1765(4) 0.2427(4) 0.0253(14) Uani 1 1 d .
C23 C 1.0316(8) 0.3694(4) 0.3573(4) 0.0310(17) Uani 1 1 d .
C3 C 0.6531(8) 0.1817(4) 0.5265(4) 0.0312(17) Uani 1 1 d .
H3A H 0.7234 0.1749 0.5799 0.037 Uiso 1 1 calc R
C1 C 0.6019(8) 0.2130(4) 0.3729(4) 0.0237(14) Uani 1 1 d .
C4 C 0.5016(9) 0.1690(4) 0.5211(4) 0.0350(18) Uani 1 1 d .
H4A H 0.4674 0.1534 0.5713 0.042 Uiso 1 1 calc R
C14 C 0.8684(8) 0.4776(4) 0.1922(4) 0.0295(16) Uani 1 1 d .
H14A H 0.9407 0.4967 0.2393 0.035 Uiso 1 1 calc R
C8 C 0.9445(8) 0.1265(4) 0.3049(4) 0.0309(16) Uani 1 1 d .
H8A H 0.8999 0.1185 0.3539 0.037 Uiso 1 1 calc R
C11 C 1.0745(10) 0.1503(5) 0.1634(6) 0.050(2) Uani 1 1 d .
H11A H 1.1196 0.1582 0.1146 0.060 Uiso 1 1 calc R
C17 C 0.6541(9) 0.4261(4) 0.0553(4) 0.0328(17) Uani 1 1 d .
H17A H 0.5790 0.4090 0.0082 0.039 Uiso 1 1 calc R
C6 C 0.4486(8) 0.2004(4) 0.3692(4) 0.0328(16) Uani 1 1 d .
H6A H 0.3782 0.2068 0.3158 0.039 Uiso 1 1 calc R
C12 C 0.9462(9) 0.1870(4) 0.1711(5) 0.0379(18) Uani 1 1 d .
H12A H 0.9019 0.2199 0.1270 0.045 Uiso 1 1 calc R
C5 C 0.3972(9) 0.1785(4) 0.4433(4) 0.0338(17) Uani 1 1 d .
H5A H 0.2925 0.1703 0.4406 0.041 Uiso 1 1 calc R
C16 C 0.7337(9) 0.4874(4) 0.0448(4) 0.0368(18) Uani 1 1 d .
H16A H 0.7135 0.5125 -0.0090 0.044 Uiso 1 1 calc R
C22 C 0.7409(10) 0.3991(4) 0.4693(4) 0.041(2) Uani 1 1 d .
H22A H 0.6823 0.4282 0.5025 0.061 Uiso 1 1 calc R
H22B H 0.8490 0.4043 0.4945 0.061 Uiso 1 1 calc R
H22C H 0.7116 0.3486 0.4716 0.061 Uiso 1 1 calc R
C21 C 0.7367(9) 0.5055(4) 0.3686(4) 0.0321(17) Uani 1 1 d .
H21A H 0.6749 0.5310 0.4034 0.048 Uiso 1 1 calc R
H21B H 0.7089 0.5214 0.3080 0.048 Uiso 1 1 calc R
H21C H 0.8439 0.5157 0.3915 0.048 Uiso 1 1 calc R
C20 C 0.5422(8) 0.4102(4) 0.3345(5) 0.0386(18) Uani 1 1 d .
H20A H 0.4789 0.4382 0.3660 0.058 Uiso 1 1 calc R
H20B H 0.5209 0.3590 0.3396 0.058 Uiso 1 1 calc R
H20C H 0.5198 0.4241 0.2730 0.058 Uiso 1 1 calc R
C19 C 0.7089(8) 0.4247(4) 0.3733(4) 0.0298(16) Uani 1 1 d .
C10 C 1.1379(10) 0.1016(5) 0.2276(7) 0.054(2) Uani 1 1 d .
H10A H 1.2282 0.0771 0.2231 0.065 Uiso 1 1 calc R
C9 C 1.0717(9) 0.0883(5) 0.2972(5) 0.046(2) Uani 1 1 d .
H9A H 1.1130 0.0534 0.3395 0.055 Uiso 1 1 calc R
C2 C 0.7021(8) 0.2047(4) 0.4519(4) 0.0276(15) Uani 1 1 d .
H2A H 0.8064 0.2149 0.4556 0.033 Uiso 1 1 calc R
C26 C 1.1135(8) 0.3503(5) 0.2832(5) 0.0375(18) Uani 1 1 d .
H26A H 1.2231 0.3499 0.3058 0.056 Uiso 1 1 calc R
H26B H 1.0888 0.3861 0.2368 0.056 Uiso 1 1 calc R
H26C H 1.0807 0.3029 0.2600 0.056 Uiso 1 1 calc R
C25 C 1.0946(9) 0.4380(5) 0.4014(5) 0.042(2) Uani 1 1 d .
H25A H 1.2036 0.4326 0.4238 0.063 Uiso 1 1 calc R
H25B H 1.0443 0.4485 0.4497 0.063 Uiso 1 1 calc R
H25C H 1.0768 0.4775 0.3593 0.063 Uiso 1 1 calc R
C24 C 1.0615(9) 0.3089(4) 0.4268(5) 0.041(2) Uani 1 1 d .
H24A H 1.1697 0.3073 0.4532 0.061 Uiso 1 1 calc R
H24B H 1.0302 0.2627 0.3991 0.061 Uiso 1 1 calc R
H24C H 1.0035 0.3185 0.4719 0.061 Uiso 1 1 calc R

loop_
_atom_site_aniso_label
_atom_site_aniso_U_11
_atom_site_aniso_U_22
_atom_site_aniso_U_33
_atom_site_aniso_U_23
_atom_site_aniso_U_13
_atom_site_aniso_U_12
Sn1 0.0249(3) 0.0335(3) 0.0205(2) 0.00188(19) 0.00594(17) 0.0028(2)
P1 0.0268(10) 0.0304(10) 0.0190(7) 0.0023(7) 0.0046(7) 0.0045(8)
S1 0.0331(10) 0.0348(11) 0.0251(8) 0.0025(7) -0.0063(7) -0.0065(8)
Cl1 0.0373(11) 0.0353(10) 0.0361(9) -0.0071(7) 0.0095(8) -0.0081(8)
C18 0.032(4) 0.027(4) 0.022(3) 0.001(3) 0.005(3) 0.007(3)
C15 0.055(5) 0.023(4) 0.035(4) 0.005(3) 0.022(3) 0.000(4)
C13 0.032(4) 0.022(4) 0.022(3) -0.002(3) 0.007(3) 0.002(3)
C7 0.022(3) 0.034(4) 0.021(3) 0.001(3) 0.009(2) -0.005(3)
C23 0.028(4) 0.036(4) 0.026(3) -0.007(3) -0.001(3) 0.004(3)
C3 0.036(4) 0.035(4) 0.023(3) -0.005(3) 0.006(3) -0.003(3)
C1 0.032(4) 0.018(3) 0.024(3) 0.000(2) 0.013(3) 0.003(3)
C4 0.044(5) 0.038(4) 0.027(3) -0.001(3) 0.017(3) -0.005(4)
C14 0.035(4) 0.027(4) 0.027(3) -0.003(3) 0.009(3) -0.006(3)
C8 0.024(4) 0.042(5) 0.027(3) -0.001(3) 0.007(3) 0.005(3)
C11 0.051(6) 0.049(6) 0.063(5) -0.021(4) 0.044(5) -0.011(4)
C17 0.044(5) 0.031(4) 0.022(3) -0.001(3) 0.004(3) 0.006(3)
C6 0.031(4) 0.037(4) 0.031(3) 0.001(3) 0.008(3) 0.005(3)
C12 0.052(5) 0.032(4) 0.038(4) -0.003(3) 0.028(4) -0.005(4)
C5 0.032(4) 0.042(5) 0.031(3) -0.002(3) 0.014(3) 0.002(3)
C16 0.053(5) 0.035(4) 0.023(3) 0.006(3) 0.011(3) 0.004(4)
C22 0.067(6) 0.033(4) 0.027(3) 0.008(3) 0.024(4) 0.010(4)
C21 0.037(4) 0.031(4) 0.028(3) 0.002(3) 0.006(3) 0.002(3)
C20 0.034(4) 0.038(5) 0.049(4) -0.002(4) 0.020(4) 0.004(4)
C19 0.036(4) 0.028(4) 0.027(3) 0.002(3) 0.010(3) 0.007(3)
C10 0.028(5) 0.055(6) 0.083(6) -0.029(5) 0.020(4) 0.002(4)
C9 0.036(5) 0.050(6) 0.048(5) -0.022(4) 0.001(4) 0.002(4)
C2 0.023(4) 0.030(4) 0.032(3) -0.003(3) 0.009(3) -0.003(3)
C26 0.022(4) 0.049(5) 0.039(4) -0.014(3) 0.001(3) 0.000(3)
C25 0.036(5) 0.052(5) 0.035(4) -0.009(4) 0.000(3) 0.002(4)
C24 0.044(5) 0.041(5) 0.035(4) 0.000(3) 0.003(3) 0.012(4)

loop_
_atom_type_symbol
_atom_type_description
_atom_type_scat_dispersion_real
_atom_type_scat_dispersion_imag
_atom_type_scat_source
C C 0.0033 0.0016 'International Tables Vol C Tables 4.2.6.8 and 6.1.1.4'
H H 0.0000 0.0000 'International Tables Vol C Tables 4.2.6.8 and 6.1.1.4'
P P 0.1023 0.0942 'International Tables Vol C Tables 4.2.6.8 and 6.1.1.4'
S S 0.1246 0.1234 'International Tables Vol C Tables 4.2.6.8 and 6.1.1.4'
Cl Cl 0.1484 0.1585 'International Tables Vol C Tables 4.2.6.8 and 6.1.1.4'
Sn Sn -0.6537 1.4246 'International Tables Vol C Tables 4.2.6.8 and 6.1.1.4'

loop_
_geom_angle_atom_site_label_1
_geom_angle_atom_site_label_2
_geom_angle_atom_site_label_3
_geom_angle
C7 Sn1 C1 115.3(2)
C7 Sn1 S1 115.50(17)
C1 Sn1 S1 129.12(19)
C7 Sn1 Cl1 95.18(19)
C1 Sn1 Cl1 91.98(19)
S1 Sn1 Cl1 81.12(6)
C7 Sn1 P1 98.14(19)
C1 Sn1 P1 96.36(18)
S1 Sn1 P1 79.03(5)
Cl1 Sn1 P1 159.44(6)
C13 P1 C19 102.9(3)
C13 P1 C23 108.2(3)
C19 P1 C23 113.4(3)
C13 P1 Sn1 99.6(2)
C19 P1 Sn1 112.9(2)
C23 P1 Sn1 117.6(2)
C18 S1 Sn1 109.1(2)
C13 C18 C17 119.1(7)
C13 C18 S1 127.2(5)
C17 C18 S1 113.6(5)
C14 C15 C16 120.6(7)
C14 C13 C18 118.3(6)
C14 C13 P1 121.9(5)
C18 C13 P1 119.7(5)
C8 C7 C12 118.4(7)
C8 C7 Sn1 120.5(5)
C12 C7 Sn1 121.0(5)
C25 C23 C26 110.3(6)
C25 C23 C24 107.4(6)
C26 C23 C24 108.8(6)
C25 C23 P1 115.9(5)
C26 C23 P1 107.4(4)
C24 C23 P1 107.0(5)
C4 C3 C2 118.8(6)
C2 C1 C6 118.6(6)
C2 C1 Sn1 121.1(5)
C6 C1 Sn1 120.0(5)
C3 C4 C5 121.3(6)
C15 C14 C13 121.5(6)
C9 C8 C7 121.4(7)
C12 C11 C10 119.4(8)
C16 C17 C18 121.1(7)
C1 C6 C5 120.7(6)
C11 C12 C7 120.8(8)
C4 C5 C6 119.1(7)
C17 C16 C15 119.3(6)
C20 C19 C21 108.2(6)
C20 C19 C22 107.8(6)
C21 C19 C22 110.5(6)
C20 C19 P1 106.6(5)
C21 C19 P1 113.9(5)
C22 C19 P1 109.6(5)
C9 C10 C11 120.9(8)
C10 C9 C8 119.0(9)
C1 C2 C3 121.4(7)

loop_
_geom_bond_atom_site_label_1
_geom_bond_atom_site_label_2
_geom_bond_distance
Sn1 C7 2.133(7)
Sn1 C1 2.146(6)
Sn1 S1 2.4292(17)
Sn1 Cl1 2.5148(18)
Sn1 P1 2.869(2)
P1 C13 1.824(6)
P1 C19 1.876(7)
P1 C23 1.892(7)
S1 C18 1.779(8)
C18 C13 1.402(9)
C18 C17 1.410(9)
C15 C14 1.372(9)
C15 C16 1.381(10)
C13 C14 1.401(10)
C7 C8 1.389(9)
C7 C12 1.390(9)
C23 C25 1.510(10)
C23 C26 1.544(10)
C23 C24 1.554(10)
C3 C4 1.373(10)
C3 C2 1.402(9)
C1 C2 1.386(9)
C1 C6 1.393(10)
C4 C5 1.392(10)
C8 C9 1.378(11)
C11 C12 1.372(11)
C11 C10 1.391(13)
C17 C16 1.379(10)
C6 C5 1.400(10)
C22 C19 1.550(9)
C21 C19 1.532(10)
C20 C19 1.528(10)
C10 C9 1.372(13)

loop_
_geom_torsion_atom_site_label_1
_geom_torsion_atom_site_label_2
_geom_torsion_atom_site_label_3
_geom_torsion_atom_site_label_4
_geom_torsion
C7 Sn1 P1 C13 96.0(3)
C1 Sn1 P1 C13 -147.3(3)
S1 Sn1 P1 C13 -18.6(2)
Cl1 Sn1 P1 C13 -33.9(3)
C7 Sn1 P1 C19 -155.5(3)
C1 Sn1 P1 C19 -38.7(3)
S1 Sn1 P1 C19 90.0(2)
Cl1 Sn1 P1 C19 74.6(3)
C7 Sn1 P1 C23 -20.6(3)
C1 Sn1 P1 C23 96.2(3)
S1 Sn1 P1 C23 -135.1(3)
Cl1 Sn1 P1 C23 -150.4(3)
C7 Sn1 S1 C18 -76.0(3)
C1 Sn1 S1 C18 107.2(3)
Cl1 Sn1 S1 C18 -167.5(3)
P1 Sn1 S1 C18 17.9(2)
Sn1 S1 C18 C13 -16.2(7)
Sn1 S1 C18 C17 163.6(5)
C17 C18 C13 C14 -1.3(10)
S1 C18 C13 C14 178.6(5)
C17 C18 C13 P1 177.0(5)
S1 C18 C13 P1 -3.2(9)
C19 P1 C13 C14 78.9(7)
C23 P1 C13 C14 -41.4(7)
Sn1 P1 C13 C14 -164.8(6)
C19 P1 C13 C18 -99.3(6)
C23 P1 C13 C18 140.4(6)
Sn1 P1 C13 C18 17.0(6)
C1 Sn1 C7 C8 3.6(7)
S1 Sn1 C7 C8 -173.7(5)
Cl1 Sn1 C7 C8 -91.1(6)
P1 Sn1 C7 C8 104.6(6)
C1 Sn1 C7 C12 -177.9(5)
S1 Sn1 C7 C12 4.8(6)
Cl1 Sn1 C7 C12 87.5(6)
P1 Sn1 C7 C12 -76.8(6)
C13 P1 C23 C25 80.2(6)
C19 P1 C23 C25 -33.2(7)
Sn1 P1 C23 C25 -168.0(5)
C13 P1 C23 C26 -43.5(6)
C19 P1 C23 C26 -157.0(5)
Sn1 P1 C23 C26 68.3(6)
C13 P1 C23 C24 -160.1(5)
C19 P1 C23 C24 86.4(5)
Sn1 P1 C23 C24 -48.3(5)
C7 Sn1 C1 C2 39.4(6)
S1 Sn1 C1 C2 -143.8(5)
Cl1 Sn1 C1 C2 136.1(5)
P1 Sn1 C1 C2 -62.7(5)
C7 Sn1 C1 C6 -134.1(6)
S1 Sn1 C1 C6 42.7(7)
Cl1 Sn1 C1 C6 -37.4(6)
P1 Sn1 C1 C6 123.8(6)
C2 C3 C4 C5 0.1(11)
C16 C15 C14 C13 3.0(12)
C18 C13 C14 C15 -1.0(11)
P1 C13 C14 C15 -179.3(6)
C12 C7 C8 C9 0.7(11)
Sn1 C7 C8 C9 179.2(6)
C13 C18 C17 C16 1.8(11)
S1 C18 C17 C16 -178.1(6)
C2 C1 C6 C5 -1.2(11)
Sn1 C1 C6 C5 172.5(6)
C10 C11 C12 C7 0.8(12)
C8 C7 C12 C11 -1.9(11)
Sn1 C7 C12 C11 179.5(6)
C3 C4 C5 C6 1.0(12)
C1 C6 C5 C4 -0.4(11)
C18 C17 C16 C15 0.2(12)
C14 C15 C16 C17 -2.6(12)
C13 P1 C19 C20 71.4(5)
C23 P1 C19 C20 -172.0(5)
Sn1 P1 C19 C20 -35.1(5)
C13 P1 C19 C21 -47.9(6)
C23 P1 C19 C21 68.8(6)
Sn1 P1 C19 C21 -154.3(4)
C13 P1 C19 C22 -172.2(5)
C23 P1 C19 C22 -55.6(6)
Sn1 P1 C19 C22 81.3(5)
C12 C11 C10 C9 1.6(13)
C11 C10 C9 C8 -2.8(13)
C7 C8 C9 C10 1.7(12)
C6 C1 C2 C3 2.3(11)
Sn1 C1 C2 C3 -171.3(5)
C4 C3 C2 C1 -1.8(11)
